data_1540514
loop_
_publ_author_name
'Guo, Wenqiang'
'Zhang, Zhenzhen'
'Zhu, Tianjiao'
'Gu, Qianqun'
'Li, Dehai'

_publ_section_title
;
 Penicyclones A-E, Antibacterial Polyketides from the Deep-Sea-Derived
 Fungus Penicillium sp. F23-2.
;
_journal_issue 11
_journal_name_full 'Journal of natural products'
_journal_page_first 2699
_journal_page_last 2703
_journal_paper_doi 10.1021/acs.jnatprod.5b00655
_journal_volume 78
_journal_year 2015
_chemical_absolute_configuration syn
_chemical_formula_sum 'C12 H16 O5'
_chemical_formula_weight 240.25
_chemical_name_systematic
; 
 ? 
;
_space_group_IT_number 4
_symmetry_cell_setting monoclinic
_symmetry_space_group_name_Hall 'P 2yb'
_symmetry_space_group_name_H-M 'P 1 21 1'
_atom_sites_solution_hydrogens geom
_atom_sites_solution_primary direct
_atom_sites_solution_secondary difmap
_audit_creation_method SHELXL-97
_cell_angle_alpha 90.00
_cell_angle_beta 102.272(8)
_cell_angle_gamma 90.00
_cell_formula_units_Z 4
_cell_length_a 9.2138(9)
_cell_length_b 7.3606(6)
_cell_length_c 16.9811(12)
_cell_measurement_reflns_used 1665
_cell_measurement_temperature 100.00(10)
_cell_measurement_theta_max 69.8910
_cell_measurement_theta_min 5.3400
_cell_volume 1125.33(17)
_computing_cell_refinement
;
CrysAlisPro, Agilent Technologies,
Version 1.171.36.32 (release 02-08-2013 CrysAlis171 .NET)
(compiled Aug  2 2013,16:46:58)
;
_computing_data_collection
;
CrysAlisPro, Agilent Technologies,
Version 1.171.36.32 (release 02-08-2013 CrysAlis171 .NET)
(compiled Aug  2 2013,16:46:58)
;
_computing_data_reduction
;
CrysAlisPro, Agilent Technologies,
Version 1.171.36.32 (release 02-08-2013 CrysAlis171 .NET)
(compiled Aug  2 2013,16:46:58)
;
_computing_molecular_graphics 'Bruker SHELXTL'
_computing_publication_material 'Bruker SHELXTL'
_computing_structure_refinement 'SHELXL-97 (Sheldrick, 1997)'
_computing_structure_solution 'SHELXS-97 (Sheldrick, 1990)'
_diffrn_ambient_temperature 100.00(10)
_diffrn_detector_area_resol_mean 16.0793
_diffrn_measured_fraction_theta_full 0.990
_diffrn_measured_fraction_theta_max 0.990
_diffrn_measurement_device_type 'SuperNova, Dual, Cu at zero, Eos'
_diffrn_measurement_method '\w scans'
_diffrn_radiation_monochromator mirror
_diffrn_radiation_source 'SuperNova (Cu) X-ray Source'
_diffrn_radiation_type 'Cu K\a'
_diffrn_radiation_wavelength 1.5418
_diffrn_reflns_av_R_equivalents 0.0439
_diffrn_reflns_av_sigmaI/netI 0.0519
_diffrn_reflns_limit_h_max 11
_diffrn_reflns_limit_h_min -10
_diffrn_reflns_limit_k_max 8
_diffrn_reflns_limit_k_min -6
_diffrn_reflns_limit_l_max 20
_diffrn_reflns_limit_l_min -20
_diffrn_reflns_number 5151
_diffrn_reflns_theta_full 70.81
_diffrn_reflns_theta_max 70.81
_diffrn_reflns_theta_min 4.91
_diffrn_standards_decay_% none
_diffrn_standards_interval_count 1
_diffrn_standards_interval_time 1
_diffrn_standards_number 5211
_exptl_absorpt_coefficient_mu 0.927
_exptl_absorpt_correction_T_max 1.00000
_exptl_absorpt_correction_T_min 0.75322
_exptl_absorpt_correction_type multi-scan
_exptl_absorpt_process_details
;
CrysAlisPro, Agilent Technologies,
Version 1.171.36.32 (release 02-08-2013 CrysAlis171 .NET)
(compiled Aug  2 2013,16:46:58)
Empirical absorption correction using spherical harmonics,
 implemented in SCALE3 ABSPACK scaling algorithm.
;
_exptl_crystal_colour 'clear light colourless'
_exptl_crystal_density_diffrn 1.418
_exptl_crystal_density_method 'not measured'
_exptl_crystal_description needle
_exptl_crystal_F_000 512
_exptl_crystal_size_max 0.4600
_exptl_crystal_size_mid 0.0400
_exptl_crystal_size_min 0.0300
_refine_diff_density_max 0.274
_refine_diff_density_min -0.250
_refine_diff_density_rms 0.058
_refine_ls_abs_structure_details 'Flack H D (1983), Acta Cryst. A39, 876-881'
_refine_ls_abs_structure_Flack -0.2(3)
_refine_ls_extinction_method none
_refine_ls_goodness_of_fit_ref 1.046
_refine_ls_hydrogen_treatment constr
_refine_ls_matrix_type full
_refine_ls_number_parameters 315
_refine_ls_number_reflns 2904
_refine_ls_number_restraints 1
_refine_ls_restrained_S_all 1.045
_refine_ls_R_factor_all 0.0545
_refine_ls_R_factor_gt 0.0471
_refine_ls_shift/su_max 0.000
_refine_ls_shift/su_mean 0.000
_refine_ls_structure_factor_coef Fsqd
_refine_ls_weighting_details 'calc w=1/[\s^2^(Fo^2^)+(0.0753P)^2^+0.0306P] where P=(Fo^2^+2Fc^2^)/3'
_refine_ls_weighting_scheme calc
_refine_ls_wR_factor_gt 0.1215
_refine_ls_wR_factor_ref 0.1308
_reflns_number_gt 2568
_reflns_number_total 2904
_reflns_threshold_expression >2sigma(I)
_cod_data_source_file np5b00655_si_002.cif
_cod_data_source_block exp_676
_cod_depositor_comments 'Adding full bibliography for 1540514.cif.'
_cod_original_cell_volume 1125.34(16)
_cod_original_sg_symbol_H-M P21
_cod_database_code 1540514

loop_
_symmetry_equiv_pos_as_xyz
'x, y, z'
'-x, y+1/2, -z'

loop_
_atom_site_label
_atom_site_type_symbol
_atom_site_fract_x
_atom_site_fract_y
_atom_site_fract_z
_atom_site_U_iso_or_equiv
_atom_site_adp_type
_atom_site_occupancy
_atom_site_symmetry_multiplicity
_atom_site_calc_flag
_atom_site_refinement_flags
C1 C 0.0917(4) 0.5755(5) 0.43104(19) 0.0252(7) Uani 1 1 d .
C2 C 0.2198(4) 0.5445(5) 0.50241(19) 0.0268(8) Uani 1 1 d .
H2 H 0.1816 0.4679 0.5406 0.032 Uiso 1 1 calc R
C3 C 0.2686(4) 0.7223(6) 0.5455(2) 0.0338(9) Uani 1 1 d .
H3A H 0.3423 0.6982 0.5935 0.051 Uiso 1 1 calc R
H3B H 0.1845 0.7807 0.5596 0.051 Uiso 1 1 calc R
H3C H 0.3100 0.8003 0.5106 0.051 Uiso 1 1 calc R
C4 C 0.3464(4) 0.4399(5) 0.47866(19) 0.0274(8) Uani 1 1 d .
H4A H 0.4192 0.4066 0.5266 0.033 Uiso 1 1 calc R
H4B H 0.3951 0.5161 0.4454 0.033 Uiso 1 1 calc R
C5 C 0.2860(4) 0.2685(5) 0.43197(19) 0.0270(7) Uani 1 1 d .
H5A H 0.3671 0.2006 0.4180 0.032 Uiso 1 1 calc R
H5B H 0.2382 0.1918 0.4654 0.032 Uiso 1 1 calc R
C6 C 0.1739(4) 0.3212(5) 0.35523(19) 0.0247(7) Uani 1 1 d .
C7 C 0.2554(4) 0.4064(5) 0.29481(18) 0.0251(7) Uani 1 1 d .
C8 C 0.3210(4) 0.2836(5) 0.24461(19) 0.0274(8) Uani 1 1 d .
H8 H 0.3929 0.3285 0.2188 0.033 Uiso 1 1 calc R
C9 C 0.2816(4) 0.1090(5) 0.23435(19) 0.0256(8) Uani 1 1 d .
C10 C 0.1742(4) 0.0237(5) 0.27931(19) 0.0268(8) Uani 1 1 d .
H10 H 0.1079 -0.0574 0.2424 0.032 Uiso 1 1 calc R
C11 C 0.0800(4) 0.1609(5) 0.31245(19) 0.0267(8) Uani 1 1 d .
H11 H 0.0098 0.2120 0.2662 0.032 Uiso 1 1 calc R
C12 C 0.3372(4) -0.0119(6) 0.1765(2) 0.0303(8) Uani 1 1 d .
H12A H 0.2588 -0.0341 0.1304 0.045 Uiso 1 1 calc R
H12B H 0.3698 -0.1251 0.2024 0.045 Uiso 1 1 calc R
H12C H 0.4189 0.0459 0.1595 0.045 Uiso 1 1 calc R
C13 C 0.0842(4) 0.4102(5) 0.97268(18) 0.0258(7) Uani 1 1 d .
C14 C 0.2324(4) 0.4054(5) 1.03285(18) 0.0246(7) Uani 1 1 d .
H14 H 0.2208 0.3190 1.0750 0.030 Uiso 1 1 calc R
C15 C 0.2626(4) 0.5910(6) 1.0740(2) 0.0307(8) Uani 1 1 d .
H15A H 0.3552 0.5870 1.1127 0.046 Uiso 1 1 calc R
H15B H 0.1838 0.6200 1.1009 0.046 Uiso 1 1 calc R
H15C H 0.2676 0.6822 1.0343 0.046 Uiso 1 1 calc R
C16 C 0.3639(4) 0.3398(5) 0.99970(19) 0.0273(7) Uani 1 1 d .
H16A H 0.4417 0.2976 1.0437 0.033 Uiso 1 1 calc R
H16B H 0.4033 0.4401 0.9736 0.033 Uiso 1 1 calc R
C17 C 0.3187(4) 0.1866(5) 0.93943(19) 0.0268(8) Uani 1 1 d .
H17A H 0.2875 0.0821 0.9665 0.032 Uiso 1 1 calc R
H17B H 0.4031 0.1507 0.9173 0.032 Uiso 1 1 calc R
C18 C 0.1916(4) 0.2475(5) 0.87136(18) 0.0230(7) Uani 1 1 d .
C19 C 0.2430(4) 0.4035(5) 0.82294(18) 0.0240(7) Uani 1 1 d .
C20 C 0.3038(4) 0.3508(5) 0.75323(18) 0.0263(8) Uani 1 1 d .
H20 H 0.3451 0.4408 0.7264 0.032 Uiso 1 1 calc R
C21 C 0.3030(4) 0.1808(5) 0.72637(18) 0.0245(8) Uani 1 1 d .
C22 C 0.2326(4) 0.0260(5) 0.76317(18) 0.0236(7) Uani 1 1 d .
H22 H 0.1758 -0.0476 0.7191 0.028 Uiso 1 1 calc R
C23 C 0.1246(4) 0.0956(5) 0.81386(18) 0.0235(7) Uani 1 1 d .
H23 H 0.0377 0.1455 0.7767 0.028 Uiso 1 1 calc R
C24 C 0.3684(4) 0.1297(6) 0.65539(19) 0.0295(8) Uani 1 1 d .
H24A H 0.2898 0.1077 0.6093 0.044 Uiso 1 1 calc R
H24B H 0.4272 0.0217 0.6679 0.044 Uiso 1 1 calc R
H24C H 0.4300 0.2270 0.6437 0.044 Uiso 1 1 calc R
O1 O 0.0032(3) 0.6982(4) 0.42675(15) 0.0317(6) Uani 1 1 d .
O2 O 0.0659(3) 0.4514(4) 0.37067(13) 0.0292(6) Uani 1 1 d .
O3 O -0.0053(3) 0.0772(4) 0.36230(15) 0.0328(6) Uani 1 1 d .
H3 H 0.0379 -0.0139 0.3830 0.049 Uiso 1 1 calc R
O4 O 0.2560(3) -0.0830(4) 0.34504(13) 0.0317(6) Uani 1 1 d .
H4 H 0.2581 -0.1893 0.3308 0.048 Uiso 1 1 calc R
O5 O 0.2684(3) 0.5717(4) 0.29033(14) 0.0319(6) Uani 1 1 d .
O6 O 0.0670(3) 0.3183(4) 0.90235(12) 0.0248(5) Uani 1 1 d .
O7 O -0.0242(3) 0.4829(4) 0.98651(14) 0.0303(6) Uani 1 1 d .
O8 O 0.2377(3) 0.5593(4) 0.84549(14) 0.0314(6) Uani 1 1 d .
O9 O 0.0767(3) -0.0559(4) 0.85254(13) 0.0288(6) Uani 1 1 d .
H9 H 0.0478 -0.0219 0.8926 0.043 Uiso 1 1 calc R
O10 O 0.3477(3) -0.0849(4) 0.80793(13) 0.0274(5) Uani 1 1 d .
H10A H 0.3135 -0.1842 0.8163 0.041 Uiso 1 1 calc R

loop_
_atom_site_aniso_label
_atom_site_aniso_U_11
_atom_site_aniso_U_22
_atom_site_aniso_U_33
_atom_site_aniso_U_23
_atom_site_aniso_U_13
_atom_site_aniso_U_12
C1 0.0357(18) 0.0216(18) 0.0213(15) 0.0018(15) 0.0126(13) -0.0015(16)
C2 0.0370(18) 0.029(2) 0.0169(14) -0.0036(15) 0.0127(13) -0.0030(15)
C3 0.043(2) 0.036(2) 0.0246(17) -0.0110(17) 0.0117(15) -0.0067(18)
C4 0.0385(18) 0.027(2) 0.0183(14) -0.0010(15) 0.0091(12) -0.0006(16)
C5 0.0364(18) 0.0291(19) 0.0168(14) 0.0005(14) 0.0087(13) 0.0036(16)
C6 0.0335(17) 0.0236(18) 0.0183(14) -0.0002(15) 0.0087(12) 0.0040(15)
C7 0.0336(18) 0.0231(19) 0.0169(15) 0.0001(15) 0.0013(12) 0.0000(15)
C8 0.0354(18) 0.032(2) 0.0171(14) -0.0012(15) 0.0097(13) 0.0000(16)
C9 0.0317(17) 0.030(2) 0.0162(14) -0.0023(14) 0.0065(12) 0.0042(15)
C10 0.0354(18) 0.027(2) 0.0194(15) -0.0022(14) 0.0094(13) -0.0009(15)
C11 0.0324(18) 0.031(2) 0.0188(14) 0.0012(15) 0.0091(12) 0.0007(16)
C12 0.0402(19) 0.030(2) 0.0218(15) -0.0022(15) 0.0096(13) 0.0044(16)
C13 0.0343(18) 0.0261(18) 0.0185(14) 0.0015(15) 0.0093(12) -0.0036(16)
C14 0.0365(18) 0.0236(18) 0.0154(14) -0.0032(14) 0.0090(12) -0.0008(15)
C15 0.0381(19) 0.031(2) 0.0237(16) -0.0051(16) 0.0094(13) -0.0007(16)
C16 0.0342(18) 0.0292(19) 0.0186(15) -0.0039(15) 0.0057(12) 0.0007(16)
C17 0.0312(18) 0.030(2) 0.0215(15) 0.0012(16) 0.0106(13) 0.0031(15)
C18 0.0325(18) 0.0211(18) 0.0178(14) 0.0010(14) 0.0111(13) 0.0047(14)
C19 0.0334(18) 0.0206(18) 0.0184(15) 0.0004(14) 0.0066(12) -0.0020(15)
C20 0.0352(18) 0.032(2) 0.0135(14) 0.0035(14) 0.0093(12) -0.0043(15)
C21 0.0288(17) 0.034(2) 0.0115(13) 0.0009(14) 0.0060(11) 0.0017(15)
C22 0.0278(16) 0.028(2) 0.0174(14) -0.0032(14) 0.0093(12) 0.0026(14)
C23 0.0326(17) 0.0235(18) 0.0170(14) -0.0004(14) 0.0109(12) 0.0011(15)
C24 0.0415(19) 0.033(2) 0.0175(15) -0.0019(15) 0.0149(13) 0.0017(16)
O1 0.0405(14) 0.0277(14) 0.0288(12) -0.0026(12) 0.0116(10) 0.0055(12)
O2 0.0355(13) 0.0307(16) 0.0221(11) -0.0050(11) 0.0077(9) 0.0026(11)
O3 0.0401(14) 0.0346(16) 0.0281(12) 0.0018(12) 0.0172(10) 0.0022(13)
O4 0.0466(15) 0.0272(14) 0.0229(11) -0.0010(11) 0.0110(10) 0.0036(13)
O5 0.0459(15) 0.0260(15) 0.0247(12) -0.0019(12) 0.0094(10) 0.0001(12)
O6 0.0349(13) 0.0264(13) 0.0156(10) -0.0030(10) 0.0110(9) 0.0014(11)
O7 0.0361(13) 0.0357(15) 0.0222(11) -0.0052(11) 0.0130(9) 0.0026(12)
O8 0.0457(14) 0.0266(15) 0.0247(12) -0.0011(11) 0.0139(10) 0.0001(12)
O9 0.0424(14) 0.0262(15) 0.0222(11) -0.0022(11) 0.0172(10) -0.0054(11)
O10 0.0336(12) 0.0276(13) 0.0234(11) -0.0010(11) 0.0113(9) -0.0015(11)

loop_
_atom_type_symbol
_atom_type_description
_atom_type_scat_dispersion_real
_atom_type_scat_dispersion_imag
_atom_type_scat_source
C C 0.0181 0.0091 'International Tables Vol C Tables 4.2.6.8 and 6.1.1.4'
H H 0.0000 0.0000 'International Tables Vol C Tables 4.2.6.8 and 6.1.1.4'
O O 0.0492 0.0322 'International Tables Vol C Tables 4.2.6.8 and 6.1.1.4'

loop_
_geom_angle_atom_site_label_1
_geom_angle_atom_site_label_2
_geom_angle_atom_site_label_3
_geom_angle
O1 C1 O2 116.8(3)
O1 C1 C2 124.1(3)
O2 C1 C2 118.9(3)
C1 C2 C3 110.8(3)
C1 C2 C4 112.0(3)
C3 C2 C4 113.4(3)
C1 C2 H2 106.7
C3 C2 H2 106.7
C4 C2 H2 106.7
C2 C3 H3A 109.5
C2 C3 H3B 109.5
H3A C3 H3B 109.5
C2 C3 H3C 109.5
H3A C3 H3C 109.5
H3B C3 H3C 109.5
C2 C4 C5 109.8(3)
C2 C4 H4A 109.7
C5 C4 H4A 109.7
C2 C4 H4B 109.7
C5 C4 H4B 109.7
H4A C4 H4B 108.2
C6 C5 C4 109.7(3)
C6 C5 H5A 109.7
C4 C5 H5A 109.7
C6 C5 H5B 109.7
C4 C5 H5B 109.7
H5A C5 H5B 108.2
O2 C6 C7 107.7(3)
O2 C6 C5 112.3(3)
C7 C6 C5 109.7(3)
O2 C6 C11 104.7(3)
C7 C6 C11 107.6(3)
C5 C6 C11 114.5(3)
O5 C7 C8 121.4(3)
O5 C7 C6 121.1(3)
C8 C7 C6 117.5(3)
C9 C8 C7 122.5(3)
C9 C8 H8 118.7
C7 C8 H8 118.7
C8 C9 C12 122.5(3)
C8 C9 C10 121.5(3)
C12 C9 C10 116.0(3)
O4 C10 C9 109.1(3)
O4 C10 C11 108.8(3)
C9 C10 C11 113.6(3)
O4 C10 H10 108.4
C9 C10 H10 108.4
C11 C10 H10 108.4
O3 C11 C10 111.5(3)
O3 C11 C6 112.2(3)
C10 C11 C6 112.0(3)
O3 C11 H11 106.9
C10 C11 H11 106.9
C6 C11 H11 106.9
C9 C12 H12A 109.5
C9 C12 H12B 109.5
H12A C12 H12B 109.5
C9 C12 H12C 109.5
H12A C12 H12C 109.5
H12B C12 H12C 109.5
O7 C13 O6 116.8(3)
O7 C13 C14 123.0(3)
O6 C13 C14 120.1(3)
C16 C14 C13 115.5(3)
C16 C14 C15 111.8(3)
C13 C14 C15 109.6(3)
C16 C14 H14 106.5
C13 C14 H14 106.5
C15 C14 H14 106.5
C14 C15 H15A 109.5
C14 C15 H15B 109.5
H15A C15 H15B 109.5
C14 C15 H15C 109.5
H15A C15 H15C 109.5
H15B C15 H15C 109.5
C14 C16 C17 111.0(3)
C14 C16 H16A 109.4
C17 C16 H16A 109.4
C14 C16 H16B 109.4
C17 C16 H16B 109.4
H16A C16 H16B 108.0
C16 C17 C18 110.4(3)
C16 C17 H17A 109.6
C18 C17 H17A 109.6
C16 C17 H17B 109.6
C18 C17 H17B 109.6
H17A C17 H17B 108.1
O6 C18 C23 104.5(3)
O6 C18 C17 111.6(2)
C23 C18 C17 114.2(3)
O6 C18 C19 106.3(3)
C23 C18 C19 109.4(3)
C17 C18 C19 110.4(3)
O8 C19 C20 123.5(3)
O8 C19 C18 119.8(3)
C20 C19 C18 116.5(3)
C21 C20 C19 123.3(3)
C21 C20 H20 118.3
C19 C20 H20 118.3
C20 C21 C24 122.3(3)
C20 C21 C22 122.6(3)
C24 C21 C22 115.0(3)
O10 C22 C21 108.5(3)
O10 C22 C23 112.9(2)
C21 C22 C23 111.5(3)
O10 C22 H22 107.9
C21 C22 H22 107.9
C23 C22 H22 107.9
O9 C23 C18 113.9(2)
O9 C23 C22 107.5(3)
C18 C23 C22 112.4(3)
O9 C23 H23 107.6
C18 C23 H23 107.6
C22 C23 H23 107.6
C21 C24 H24A 109.5
C21 C24 H24B 109.5
H24A C24 H24B 109.5
C21 C24 H24C 109.5
H24A C24 H24C 109.5
H24B C24 H24C 109.5
C1 O2 C6 124.6(3)
C11 O3 H3 109.5
C10 O4 H4 109.5
C13 O6 C18 123.0(3)
C23 O9 H9 109.5
C22 O10 H10A 109.5

loop_
_geom_bond_atom_site_label_1
_geom_bond_atom_site_label_2
_geom_bond_distance
C1 O1 1.208(4)
C1 O2 1.356(4)
C1 C2 1.518(5)
C2 C3 1.521(5)
C2 C4 1.522(5)
C2 H2 0.9800
C3 H3A 0.9600
C3 H3B 0.9600
C3 H3C 0.9600
C4 C5 1.531(5)
C4 H4A 0.9700
C4 H4B 0.9700
C5 C6 1.531(4)
C5 H5A 0.9700
C5 H5B 0.9700
C6 O2 1.445(4)
C6 C7 1.529(5)
C6 C11 1.549(5)
C7 O5 1.226(5)
C7 C8 1.459(5)
C8 C9 1.336(5)
C8 H8 0.9300
C9 C12 1.495(5)
C9 C10 1.509(5)
C10 O4 1.440(4)
C10 C11 1.515(5)
C10 H10 0.9800
C11 O3 1.413(4)
C11 H11 0.9800
C12 H12A 0.9600
C12 H12B 0.9600
C12 H12C 0.9600
C13 O7 1.200(4)
C13 O6 1.352(4)
C13 C14 1.522(4)
C14 C16 1.520(5)
C14 C15 1.533(5)
C14 H14 0.9800
C15 H15A 0.9600
C15 H15B 0.9600
C15 H15C 0.9600
C16 C17 1.521(5)
C16 H16A 0.9700
C16 H16B 0.9700
C17 C18 1.527(4)
C17 H17A 0.9700
C17 H17B 0.9700
C18 O6 1.457(4)
C18 C23 1.526(5)
C18 C19 1.544(5)
C19 O8 1.214(5)
C19 C20 1.465(4)
C20 C21 1.332(6)
C20 H20 0.9300
C21 C24 1.506(4)
C21 C22 1.510(5)
C22 O10 1.423(4)
C22 C23 1.536(4)
C22 H22 0.9800
C23 O9 1.412(4)
C23 H23 0.9800
C24 H24A 0.9600
C24 H24B 0.9600
C24 H24C 0.9600
O3 H3 0.8200
O4 H4 0.8200
O9 H9 0.8200
O10 H10A 0.8200

loop_
_geom_hbond_atom_site_label_D
_geom_hbond_atom_site_label_H
_geom_hbond_atom_site_label_A
_geom_hbond_distance_DH
_geom_hbond_distance_HA
_geom_hbond_distance_DA
_geom_hbond_angle_DHA
_geom_hbond_site_symmetry_A
O9 H9 O7 0.82 2.11 2.889(3) 158.5 2_547
O3 H3 O1 0.82 2.29 2.992(4) 143.9 1_545
O3 H3 O4 0.82 2.29 2.751(4) 115.7 .
O4 H4 O5 0.82 1.90 2.717(4) 175.3 1_545
O10 H10A O8 0.82 2.11 2.927(4) 175.8 1_545

loop_
_geom_torsion_atom_site_label_1
_geom_torsion_atom_site_label_2
_geom_torsion_atom_site_label_3
_geom_torsion_atom_site_label_4
_geom_torsion
O1 C1 C2 C3 -27.6(5)
O2 C1 C2 C3 158.0(3)
O1 C1 C2 C4 -155.3(3)
O2 C1 C2 C4 30.3(4)
C1 C2 C4 C5 -50.8(4)
C3 C2 C4 C5 -177.1(3)
C2 C4 C5 C6 60.7(3)
C4 C5 C6 O2 -48.2(4)
C4 C5 C6 C7 71.5(4)
C4 C5 C6 C11 -167.4(3)
O2 C6 C7 O5 27.3(4)
C5 C6 C7 O5 -95.2(4)
C11 C6 C7 O5 139.7(3)
O2 C6 C7 C8 -154.6(3)
C5 C6 C7 C8 82.9(4)
C11 C6 C7 C8 -42.2(4)
O5 C7 C8 C9 -164.3(3)
C6 C7 C8 C9 17.6(5)
C7 C8 C9 C12 173.6(3)
C7 C8 C9 C10 -4.6(5)
C8 C9 C10 O4 -102.2(4)
C12 C9 C10 O4 79.5(4)
C8 C9 C10 C11 19.4(5)
C12 C9 C10 C11 -159.0(3)
O4 C10 C11 O3 -51.0(4)
C9 C10 C11 O3 -172.7(3)
O4 C10 C11 C6 75.7(4)
C9 C10 C11 C6 -46.0(4)
O2 C6 C11 O3 -63.0(3)
C7 C6 C11 O3 -177.4(3)
C5 C6 C11 O3 60.4(4)
O2 C6 C11 C10 170.7(2)
C7 C6 C11 C10 56.2(4)
C5 C6 C11 C10 -65.9(4)
O7 C13 C14 C16 -168.8(4)
O6 C13 C14 C16 16.3(5)
O7 C13 C14 C15 -41.5(5)
O6 C13 C14 C15 143.6(3)
C13 C14 C16 C17 -37.5(4)
C15 C14 C16 C17 -163.8(3)
C14 C16 C17 C18 56.6(4)
C16 C17 C18 O6 -54.0(4)
C16 C17 C18 C23 -172.3(3)
C16 C17 C18 C19 63.9(3)
O6 C18 C19 O8 35.3(4)
C23 C18 C19 O8 147.7(3)
C17 C18 C19 O8 -85.8(4)
O6 C18 C19 C20 -147.8(3)
C23 C18 C19 C20 -35.5(4)
C17 C18 C19 C20 91.0(3)
O8 C19 C20 C21 -176.7(3)
C18 C19 C20 C21 6.6(5)
C19 C20 C21 C24 -179.0(3)
C19 C20 C21 C22 2.8(5)
C20 C21 C22 O10 -107.2(4)
C24 C21 C22 O10 74.5(3)
C20 C21 C22 C23 17.8(5)
C24 C21 C22 C23 -160.5(3)
O6 C18 C23 O9 -67.7(3)
C17 C18 C23 O9 54.5(4)
C19 C18 C23 O9 178.8(3)
O6 C18 C23 C22 169.6(3)
C17 C18 C23 C22 -68.2(4)
C19 C18 C23 C22 56.2(4)
O10 C22 C23 O9 -51.4(4)
C21 C22 C23 O9 -173.9(3)
O10 C22 C23 C18 74.7(4)
C21 C22 C23 C18 -47.7(4)
O1 C1 O2 C6 165.3(3)
C2 C1 O2 C6 -19.9(5)
C7 C6 O2 C1 -91.9(3)
C5 C6 O2 C1 29.0(4)
C11 C6 O2 C1 153.8(3)
O7 C13 O6 C18 170.1(3)
C14 C13 O6 C18 -14.7(5)
C23 C18 O6 C13 157.6(3)
C17 C18 O6 C13 33.7(5)
C19 C18 O6 C13 -86.7(3)
